data_4082269
loop_
_publ_author_name
'Corber\'an, Rosa'
'Lillo, Vanessa'
'Mata, Jos\'e A.'
'Fernandez, Elena'
'Peris, Eduardo'

_publ_section_title
;
 Enantioselective Preparation of a Chiral-at-Metal Cp*Ir(NHC) Complex and
 Its Application in the Catalytic Diboration of Olefins
;
_journal_issue 17
_journal_name_full Organometallics
_journal_page_first 4350
_journal_paper_doi 10.1021/om7004639
_journal_volume 26
_journal_year 2007
_chemical_absolute_configuration ad
_chemical_formula_moiety 'C29 H34 Cl Ir N2, C4 H8 O'
_chemical_formula_sum 'C33 H42 Cl Ir N2 O'
_chemical_formula_weight 710.34
_chemical_name_systematic
; 
 ? 
;
_space_group_IT_number 4
_symmetry_cell_setting monoclinic
_symmetry_Int_Tables_number 4
_symmetry_space_group_name_Hall 'P 2yb'
_symmetry_space_group_name_H-M 'P 1 21 1'
_atom_sites_solution_hydrogens geom
_atom_sites_solution_primary direct
_atom_sites_solution_secondary difmap
_audit_creation_method SHELXL-97
_cell_angle_alpha 90.00
_cell_angle_beta 90.042(2)
_cell_angle_gamma 90.00
_cell_formula_units_Z 4
_cell_length_a 8.5458(6)
_cell_length_b 15.2243(10)
_cell_length_c 23.9895(15)
_cell_measurement_temperature 273(2)
_cell_volume 3121.1(4)
_computing_cell_refinement 'Bruker XSCANS'
_computing_data_collection 'Bruker XSCANS'
_computing_data_reduction 'Bruker SHELXTL'
_computing_molecular_graphics 'Bruker SHELXTL'
_computing_publication_material 'Bruker SHELXTL'
_computing_structure_refinement 'SHELXL-97 (Sheldrick, 1997)'
_computing_structure_solution 'SHELXS-97 (Sheldrick, 1990)'
_diffrn_ambient_temperature 273(2)
_diffrn_measured_fraction_theta_full 0.998
_diffrn_measured_fraction_theta_max 0.998
_diffrn_measurement_device_type 'Bruker P4'
_diffrn_measurement_method '\w scans'
_diffrn_radiation_monochromator graphite
_diffrn_radiation_probe x-ray
_diffrn_radiation_source 'fine-focus sealed tube'
_diffrn_radiation_type MoK\a
_diffrn_radiation_wavelength 0.71073
_diffrn_reflns_av_R_equivalents 0.0489
_diffrn_reflns_av_sigmaI/netI 0.0967
_diffrn_reflns_limit_h_max 11
_diffrn_reflns_limit_h_min -10
_diffrn_reflns_limit_k_max 17
_diffrn_reflns_limit_k_min -19
_diffrn_reflns_limit_l_max 31
_diffrn_reflns_limit_l_min -27
_diffrn_reflns_number 21414
_diffrn_reflns_theta_full 27.50
_diffrn_reflns_theta_max 27.50
_diffrn_reflns_theta_min 0.85
_exptl_absorpt_coefficient_mu 4.390
_exptl_absorpt_correction_T_max 0.7202
_exptl_absorpt_correction_T_min 0.5785
_exptl_absorpt_correction_type empirical
_exptl_crystal_colour Orange
_exptl_crystal_density_diffrn 1.512
_exptl_crystal_density_method 'not measured'
_exptl_crystal_description Prism
_exptl_crystal_F_000 1424
_exptl_crystal_size_max 0.14
_exptl_crystal_size_mid 0.11
_exptl_crystal_size_min 0.08
_refine_diff_density_max 1.239
_refine_diff_density_min -1.210
_refine_diff_density_rms 0.128
_refine_ls_abs_structure_details 'Flack H D (1983), Acta Cryst. A39, 876-881'
_refine_ls_abs_structure_Flack 0.025(12)
_refine_ls_extinction_method none
_refine_ls_goodness_of_fit_ref 1.024
_refine_ls_hydrogen_treatment constr
_refine_ls_matrix_type full
_refine_ls_number_parameters 692
_refine_ls_number_reflns 11495
_refine_ls_number_restraints 1
_refine_ls_restrained_S_all 1.024
_refine_ls_R_factor_all 0.0863
_refine_ls_R_factor_gt 0.0515
_refine_ls_shift/su_max 0.019
_refine_ls_shift/su_mean 0.002
_refine_ls_structure_factor_coef Fsqd
_refine_ls_weighting_details 'calc w=1/[\s^2^(Fo^2^)+(0.0360P)^2^+1.3772P] where P=(Fo^2^+2Fc^2^)/3'
_refine_ls_weighting_scheme calc
_refine_ls_wR_factor_gt 0.1014
_refine_ls_wR_factor_ref 0.1124
_reflns_number_gt 8244
_reflns_number_total 11495
_reflns_threshold_expression >2sigma(I)
_cod_data_source_file om7004639sup1.cif
_cod_data_source_block str884m
_cod_depositor_comments
;
The following automatic conversions were performed:

'_symmetry_cell_setting' value 'Monoclinic' changed to 'monoclinic'
according to /home/saulius/struct/CIF-dictionaries/cif_core.dic
dictionary named 'cif_core.dic' version 2.4.2 from 2011-04-26.

Automatic conversion script
Id: cif_fix_values 1891 2012-01-12 08:04:46Z andrius 
;
_cod_original_sg_symbol_H-M P2(1)
_cod_database_code 4082269

loop_
_symmetry_equiv_pos_as_xyz
'x, y, z'
'-x, y+1/2, -z'

loop_
_atom_site_label
_atom_site_type_symbol
_atom_site_fract_x
_atom_site_fract_y
_atom_site_fract_z
_atom_site_U_iso_or_equiv
_atom_site_adp_type
_atom_site_occupancy
_atom_site_symmetry_multiplicity
_atom_site_calc_flag
_atom_site_refinement_flags
Ir1 Ir 0.73795(4) 0.64461(2) 0.525004(17) 0.03672(13) Uani 1 1 d .
Cl1 Cl 0.4815(3) 0.6826(2) 0.55933(13) 0.0495(7) Uani 1 1 d .
N1 N 0.7178(13) 0.4501(9) 0.5156(5) 0.044(3) Uani 1 1 d .
C1 C 0.7032(11) 0.5213(8) 0.5496(5) 0.036(2) Uani 1 1 d .
N2 N 0.6560(12) 0.4859(6) 0.5989(4) 0.051(3) Uani 1 1 d .
C2 C 0.6372(17) 0.3964(8) 0.5933(6) 0.067(4) Uani 1 1 d .
H2 H 0.6020 0.3585 0.6210 0.080 Uiso 1 1 calc R
C3 C 0.6767(15) 0.3732(8) 0.5426(5) 0.052(3) Uani 1 1 d .
H3 H 0.6770 0.3167 0.5278 0.062 Uiso 1 1 calc R
C4 C 0.7689(12) 0.4580(10) 0.4575(6) 0.043(3) Uani 1 1 d .
H4 H 0.8715 0.4868 0.4579 0.051 Uiso 1 1 calc R
C5 C 0.7911(16) 0.3685(9) 0.4310(6) 0.061(4) Uani 1 1 d .
H5A H 0.8654 0.3352 0.4524 0.091 Uiso 1 1 calc R
H5B H 0.8293 0.3755 0.3937 0.091 Uiso 1 1 calc R
H5C H 0.6928 0.3380 0.4303 0.091 Uiso 1 1 calc R
C6 C 0.6541(12) 0.5215(8) 0.4293(5) 0.039(3) Uani 1 1 d .
C7 C 0.6322(12) 0.6033(7) 0.4532(4) 0.039(2) Uani 1 1 d .
C8 C 0.5288(12) 0.6593(10) 0.4253(4) 0.055(3) Uani 1 1 d .
H8 H 0.5104 0.7145 0.4404 0.067 Uiso 1 1 calc R
C9 C 0.4501(14) 0.6366(10) 0.3751(5) 0.068(4) Uani 1 1 d .
H9 H 0.3842 0.6762 0.3573 0.081 Uiso 1 1 calc R
C10 C 0.4747(17) 0.5548(10) 0.3539(5) 0.066(4) Uani 1 1 d .
H10 H 0.4232 0.5377 0.3215 0.079 Uiso 1 1 calc R
C11 C 0.5739(15) 0.4979(9) 0.3797(5) 0.059(3) Uani 1 1 d .
H11 H 0.5895 0.4424 0.3645 0.071 Uiso 1 1 calc R
C12 C 0.6280(16) 0.5334(8) 0.6495(5) 0.056(3) Uani 1 1 d .
H12 H 0.6340 0.5960 0.6401 0.067 Uiso 1 1 calc R
C13 C 0.4557(16) 0.5158(12) 0.6706(6) 0.079(4) Uani 1 1 d .
H13A H 0.3825 0.5344 0.6426 0.119 Uiso 1 1 calc R
H13B H 0.4377 0.5481 0.7043 0.119 Uiso 1 1 calc R
H13C H 0.4423 0.4542 0.6776 0.119 Uiso 1 1 calc R
C14 C 0.7565(18) 0.5160(11) 0.6934(7) 0.067(5) Uani 1 1 d .
C15 C 0.742(3) 0.5636(15) 0.7428(8) 0.118(8) Uani 1 1 d .
H15 H 0.6630 0.6046 0.7479 0.142 Uiso 1 1 calc R
C16 C 0.857(4) 0.5464(18) 0.7860(11) 0.147(13) Uani 1 1 d .
H16 H 0.8469 0.5730 0.8207 0.177 Uiso 1 1 calc R
C17 C 0.977(4) 0.493(2) 0.7766(14) 0.162(17) Uani 1 1 d .
H17 H 1.0507 0.4847 0.8045 0.194 Uiso 1 1 calc R
C18 C 0.995(3) 0.4486(17) 0.7240(12) 0.136(9) Uani 1 1 d .
H18 H 1.0800 0.4126 0.7166 0.163 Uiso 1 1 calc R
C19 C 0.875(2) 0.4626(12) 0.6842(7) 0.087(5) Uani 1 1 d .
H19 H 0.8797 0.4329 0.6504 0.104 Uiso 1 1 calc R
C20 C 0.8824(17) 0.7322(11) 0.5787(6) 0.066(4) Uani 1 1 d .
C21 C 0.855(3) 0.752(2) 0.6404(8) 0.198(17) Uani 1 1 d .
H21A H 0.7447 0.7583 0.6470 0.298 Uiso 1 1 calc R
H21B H 0.9079 0.8049 0.6504 0.298 Uiso 1 1 calc R
H21C H 0.8944 0.7040 0.6625 0.298 Uiso 1 1 calc R
C22 C 0.8236(18) 0.7822(9) 0.5346(10) 0.085(6) Uani 1 1 d .
C23 C 0.725(3) 0.8621(15) 0.5461(18) 0.21(2) Uani 1 1 d .
H23A H 0.6578 0.8730 0.5149 0.314 Uiso 1 1 calc R
H23B H 0.7922 0.9119 0.5519 0.314 Uiso 1 1 calc R
H23C H 0.6633 0.8522 0.5789 0.314 Uiso 1 1 calc R
C24 C 0.8789(19) 0.7467(12) 0.4861(7) 0.071(4) Uani 1 1 d .
C25 C 0.860(3) 0.792(2) 0.4302(10) 0.213(19) Uani 1 1 d .
H25A H 0.7878 0.8396 0.4338 0.320 Uiso 1 1 calc R
H25B H 0.8201 0.7502 0.4035 0.320 Uiso 1 1 calc R
H25C H 0.9594 0.8133 0.4179 0.320 Uiso 1 1 calc R
C26 C 0.9715(16) 0.6748(11) 0.4985(6) 0.075(5) Uani 1 1 d .
C27 C 1.079(2) 0.6255(19) 0.4617(10) 0.183(14) Uani 1 1 d .
H27A H 1.1226 0.5766 0.4817 0.274 Uiso 1 1 calc R
H27B H 1.1624 0.6635 0.4497 0.274 Uiso 1 1 calc R
H27C H 1.0229 0.6044 0.4297 0.274 Uiso 1 1 calc R
C28 C 0.9732(14) 0.6669(13) 0.5572(8) 0.079(5) Uani 1 1 d .
C29 C 1.072(2) 0.6010(15) 0.5903(12) 0.169(12) Uani 1 1 d .
H29A H 1.0366 0.5993 0.6282 0.253 Uiso 1 1 calc R
H29B H 1.1799 0.6188 0.5894 0.253 Uiso 1 1 calc R
H29C H 1.0620 0.5438 0.5739 0.253 Uiso 1 1 calc R
Ir51 Ir 0.23798(4) 0.65791(2) 0.974986(17) 0.03694(14) Uani 1 1 d .
Cl51 Cl -0.0183(3) 0.6203(2) 0.94027(13) 0.0507(8) Uani 1 1 d .
N51 N 0.2194(12) 0.8537(8) 0.9847(4) 0.037(2) Uani 1 1 d .
C51 C 0.2034(13) 0.7820(7) 0.9514(5) 0.037(2) Uani 1 1 d .
N52 N 0.1523(11) 0.8168(6) 0.9014(4) 0.047(2) Uani 1 1 d .
C52 C 0.1352(17) 0.9083(8) 0.9070(6) 0.069(4) Uani 1 1 d .
H52 H 0.1003 0.9467 0.8796 0.083 Uiso 1 1 calc R
C53 C 0.1766(16) 0.9296(8) 0.9572(6) 0.062(4) Uani 1 1 d .
H53 H 0.1773 0.9860 0.9721 0.075 Uiso 1 1 calc R
C54 C 0.2687(14) 0.8429(9) 1.0427(7) 0.050(4) Uani 1 1 d .
H54 H 0.3710 0.8138 1.0420 0.060 Uiso 1 1 calc R
C55 C 0.2928(15) 0.9329(9) 1.0705(7) 0.065(4) Uani 1 1 d .
H55A H 0.3578 0.9689 1.0472 0.098 Uiso 1 1 calc R
H55B H 0.3424 0.9250 1.1061 0.098 Uiso 1 1 calc R
H55C H 0.1932 0.9609 1.0756 0.098 Uiso 1 1 calc R
C56 C 0.1568(13) 0.7810(7) 1.0719(5) 0.043(3) Uani 1 1 d .
C57 C 0.1294(12) 0.6990(7) 1.0472(4) 0.037(2) Uani 1 1 d .
C58 C 0.0280(13) 0.6417(9) 1.0761(4) 0.054(3) Uani 1 1 d .
H58 H 0.0126 0.5852 1.0625 0.065 Uiso 1 1 calc R
C59 C -0.0493(15) 0.6676(9) 1.1241(5) 0.067(4) Uani 1 1 d .
H59 H -0.1198 0.6293 1.1408 0.080 Uiso 1 1 calc R
C60 C -0.0235(16) 0.7501(10) 1.1478(5) 0.067(4) Uani 1 1 d .
H60 H -0.0725 0.7668 1.1808 0.080 Uiso 1 1 calc R
C61 C 0.0743(16) 0.8040(9) 1.1213(5) 0.060(3) Uani 1 1 d .
H61 H 0.0896 0.8599 1.1359 0.072 Uiso 1 1 calc R
C62 C 0.1281(17) 0.7677(9) 0.8495(5) 0.062(4) Uani 1 1 d .
H62 H 0.1352 0.7049 0.8582 0.074 Uiso 1 1 calc R
C63 C -0.0413(17) 0.7869(11) 0.8294(6) 0.077(4) Uani 1 1 d .
H63A H -0.1135 0.7745 0.8590 0.115 Uiso 1 1 calc R
H63B H -0.0652 0.7505 0.7979 0.115 Uiso 1 1 calc R
H63C H -0.0499 0.8476 0.8190 0.115 Uiso 1 1 calc R
C64 C 0.2548(18) 0.7892(12) 0.8069(6) 0.065(4) Uani 1 1 d .
C65 C 0.246(3) 0.7482(13) 0.7561(8) 0.097(6) Uani 1 1 d .
H65 H 0.1601 0.7128 0.7489 0.117 Uiso 1 1 calc R
C66 C 0.354(4) 0.7560(17) 0.7168(10) 0.145(13) Uani 1 1 d .
H66 H 0.3450 0.7246 0.6837 0.175 Uiso 1 1 calc R
C67 C 0.473(4) 0.809(2) 0.7251(12) 0.163(17) Uani 1 1 d .
H67 H 0.5458 0.8162 0.6967 0.196 Uiso 1 1 calc R
C68 C 0.495(3) 0.8556(15) 0.7778(13) 0.139(9) Uani 1 1 d .
H68 H 0.5804 0.8916 0.7851 0.166 Uiso 1 1 calc R
C69 C 0.375(2) 0.8409(13) 0.8157(7) 0.085(5) Uani 1 1 d .
H69 H 0.3799 0.8699 0.8497 0.102 Uiso 1 1 calc R
C70 C 0.383(2) 0.5562(12) 1.0137(7) 0.080(6) Uani 1 1 d .
C71 C 0.357(3) 0.513(2) 1.0711(11) 0.209(18) Uani 1 1 d .
H71A H 0.4171 0.5436 1.0989 0.313 Uiso 1 1 calc R
H71B H 0.3907 0.4526 1.0697 0.313 Uiso 1 1 calc R
H71C H 0.2484 0.5152 1.0806 0.313 Uiso 1 1 calc R
C72 C 0.3299(17) 0.5230(9) 0.9633(10) 0.082(6) Uani 1 1 d .
C73 C 0.220(3) 0.4449(16) 0.944(2) 0.24(2) Uani 1 1 d .
H73A H 0.1672 0.4608 0.9102 0.361 Uiso 1 1 calc R
H73B H 0.1435 0.4334 0.9726 0.361 Uiso 1 1 calc R
H73C H 0.2815 0.3932 0.9379 0.361 Uiso 1 1 calc R
C74 C 0.3830(16) 0.5726(10) 0.9196(5) 0.056(3) Uani 1 1 d .
C75 C 0.360(3) 0.5548(19) 0.8583(9) 0.184(15) Uani 1 1 d .
H75A H 0.3827 0.4942 0.8507 0.276 Uiso 1 1 calc R
H75B H 0.4291 0.5915 0.8370 0.276 Uiso 1 1 calc R
H75C H 0.2536 0.5672 0.8482 0.276 Uiso 1 1 calc R
C76 C 0.4741(13) 0.6366(12) 0.9416(7) 0.077(5) Uani 1 1 d .
C77 C 0.576(2) 0.7000(17) 0.9094(11) 0.178(13) Uani 1 1 d .
H77A H 0.6677 0.6701 0.8964 0.267 Uiso 1 1 calc R
H77B H 0.6059 0.7478 0.9332 0.267 Uiso 1 1 calc R
H77C H 0.5183 0.7225 0.8780 0.267 Uiso 1 1 calc R
C78 C 0.4692(17) 0.6303(11) 1.0020(7) 0.082(6) Uani 1 1 d .
C79 C 0.580(2) 0.6757(19) 1.0400(11) 0.203(17) Uani 1 1 d .
H79A H 0.5447 0.6698 1.0778 0.304 Uiso 1 1 calc R
H79B H 0.5857 0.7368 1.0304 0.304 Uiso 1 1 calc R
H79C H 0.6821 0.6497 1.0365 0.304 Uiso 1 1 calc R
O80 O 0.520(3) 0.3074(12) 0.7226(7) 0.161(7) Uani 1 1 d .
C81 C 0.385(3) 0.266(3) 0.7421(12) 0.204(18) Uani 1 1 d .
H81A H 0.3374 0.2302 0.7130 0.245 Uiso 1 1 calc R
H81B H 0.3085 0.3083 0.7549 0.245 Uiso 1 1 calc R
C82 C 0.438(3) 0.209(2) 0.7888(12) 0.209(17) Uani 1 1 d .
H82A H 0.3581 0.2069 0.8176 0.251 Uiso 1 1 calc R
H82B H 0.4580 0.1502 0.7758 0.251 Uiso 1 1 calc R
C83 C 0.566(4) 0.245(2) 0.8086(12) 0.24(2) Uani 1 1 d .
H83A H 0.6436 0.1994 0.8151 0.285 Uiso 1 1 calc R
H83B H 0.5442 0.2737 0.8437 0.285 Uiso 1 1 calc R
C84 C 0.625(4) 0.308(2) 0.7685(13) 0.24(2) Uani 1 1 d .
H84A H 0.6298 0.3659 0.7851 0.293 Uiso 1 1 calc R
H84B H 0.7293 0.2914 0.7564 0.293 Uiso 1 1 calc R
O85 O -0.017(3) 0.4958(11) 0.2228(7) 0.158(7) Uani 1 1 d .
C86 C 0.120(3) 0.530(3) 0.2412(13) 0.21(2) Uani 1 1 d .
H86A H 0.1772 0.5582 0.2111 0.258 Uiso 1 1 calc R
H86B H 0.1857 0.4855 0.2581 0.258 Uiso 1 1 calc R
C87 C 0.066(3) 0.597(2) 0.2844(11) 0.170(11) Uani 1 1 d .
H87A H 0.1453 0.6073 0.3127 0.204 Uiso 1 1 calc R
H87B H 0.0392 0.6531 0.2671 0.204 Uiso 1 1 calc R
C88 C -0.059(5) 0.558(3) 0.3055(15) 0.36(4) Uani 1 1 d .
H88A H -0.1410 0.6014 0.3116 0.432 Uiso 1 1 calc R
H88B H -0.0329 0.5322 0.3412 0.432 Uiso 1 1 calc R
C89 C -0.113(4) 0.495(2) 0.2707(12) 0.206(17) Uani 1 1 d .
H89A H -0.2204 0.5070 0.2605 0.248 Uiso 1 1 calc R
H89B H -0.1079 0.4383 0.2888 0.248 Uiso 1 1 calc R

loop_
_atom_site_aniso_label
_atom_site_aniso_U_11
_atom_site_aniso_U_22
_atom_site_aniso_U_33
_atom_site_aniso_U_23
_atom_site_aniso_U_13
_atom_site_aniso_U_12
Ir1 0.03407(19) 0.0300(3) 0.0461(3) -0.0007(3) 0.00049(16) -0.0054(2)
Cl1 0.0442(15) 0.0489(18) 0.0556(18) 0.0026(14) 0.0112(13) 0.0038(12)
N1 0.042(6) 0.042(7) 0.047(6) 0.004(5) -0.003(5) -0.001(5)
C1 0.021(5) 0.046(7) 0.041(7) 0.003(5) -0.002(4) -0.009(4)
N2 0.069(7) 0.039(5) 0.045(6) 0.010(5) -0.001(5) -0.016(5)
C2 0.097(11) 0.046(7) 0.058(9) 0.012(6) -0.001(8) -0.010(7)
C3 0.064(8) 0.042(7) 0.050(8) 0.009(6) -0.006(6) -0.004(6)
C4 0.027(6) 0.050(9) 0.052(8) 0.002(7) 0.000(5) 0.000(5)
C5 0.076(9) 0.046(8) 0.060(9) -0.009(7) 0.011(7) 0.008(6)
C6 0.035(6) 0.046(7) 0.037(6) 0.002(5) 0.007(5) -0.007(5)
C7 0.051(6) 0.039(6) 0.026(6) -0.002(5) -0.003(5) -0.010(5)
C8 0.056(6) 0.060(8) 0.050(7) 0.010(7) 0.003(5) 0.019(7)
C9 0.068(7) 0.074(10) 0.060(8) 0.013(8) -0.026(6) 0.001(8)
C10 0.090(10) 0.077(10) 0.032(7) 0.002(7) -0.022(7) -0.002(8)
C11 0.064(8) 0.058(8) 0.055(8) -0.021(7) -0.001(7) -0.001(6)
C12 0.081(9) 0.044(7) 0.043(7) 0.005(6) 0.001(6) 0.000(6)
C13 0.076(10) 0.106(12) 0.055(9) 0.022(8) 0.005(7) 0.009(9)
C14 0.073(10) 0.059(10) 0.069(12) 0.032(9) -0.017(8) -0.023(8)
C15 0.21(2) 0.099(16) 0.048(13) -0.003(11) -0.032(13) -0.056(15)
C16 0.22(3) 0.13(2) 0.094(17) 0.020(16) -0.08(2) -0.08(2)
C17 0.17(3) 0.18(3) 0.14(2) 0.11(2) -0.11(2) -0.11(2)
C18 0.110(17) 0.15(2) 0.15(2) 0.067(19) -0.042(16) -0.030(14)
C19 0.098(13) 0.110(14) 0.052(9) 0.034(9) -0.023(9) -0.004(11)
C20 0.054(8) 0.088(11) 0.056(9) -0.037(8) 0.010(7) -0.042(8)
C21 0.21(3) 0.32(4) 0.068(13) -0.084(18) 0.049(15) -0.21(3)
C22 0.053(9) 0.031(7) 0.17(2) -0.005(10) -0.013(11) -0.012(6)
C23 0.088(16) 0.025(10) 0.52(6) 0.00(2) -0.05(3) 0.001(9)
C24 0.065(10) 0.089(12) 0.060(10) 0.009(9) 0.000(8) -0.015(9)
C25 0.25(3) 0.26(3) 0.13(2) 0.12(2) -0.08(2) -0.20(3)
C26 0.054(7) 0.092(12) 0.078(10) -0.032(9) 0.043(7) -0.043(8)
C27 0.114(14) 0.25(3) 0.18(2) -0.17(2) 0.081(14) -0.086(18)
C28 0.033(6) 0.087(13) 0.116(13) 0.029(12) -0.015(7) -0.029(8)
C29 0.057(10) 0.15(2) 0.30(3) 0.12(2) -0.033(15) -0.052(11)
Ir51 0.03394(19) 0.0310(3) 0.0459(3) -0.0003(3) -0.00151(16) 0.0051(2)
Cl51 0.0468(15) 0.0496(19) 0.0558(18) 0.0044(14) -0.0110(13) -0.0068(12)
N51 0.039(5) 0.032(6) 0.039(6) 0.003(4) 0.001(4) 0.006(4)
C51 0.046(6) 0.031(6) 0.035(6) 0.009(5) -0.008(5) 0.008(5)
N52 0.055(6) 0.041(5) 0.044(6) 0.014(5) 0.001(5) 0.007(4)
C52 0.097(11) 0.042(7) 0.068(10) 0.010(7) -0.006(8) 0.020(7)
C53 0.079(10) 0.031(6) 0.077(10) -0.003(7) 0.006(8) -0.004(6)
C54 0.035(6) 0.027(7) 0.089(11) -0.009(7) 0.001(6) 0.008(5)
C55 0.056(8) 0.049(8) 0.091(11) -0.006(7) 0.000(7) -0.010(6)
C56 0.036(6) 0.037(6) 0.055(8) 0.008(5) -0.004(5) -0.004(5)
C57 0.042(6) 0.042(6) 0.027(6) 0.001(5) -0.001(4) 0.004(5)
C58 0.072(7) 0.048(7) 0.041(6) 0.009(6) 0.005(5) -0.019(7)
C59 0.078(8) 0.067(9) 0.055(7) 0.011(7) 0.030(6) -0.007(7)
C60 0.070(9) 0.092(11) 0.039(8) -0.008(7) 0.004(6) -0.005(8)
C61 0.067(9) 0.057(8) 0.056(8) -0.025(7) -0.008(7) 0.008(7)
C62 0.081(10) 0.055(8) 0.049(8) 0.005(7) 0.007(7) -0.003(7)
C63 0.082(10) 0.104(12) 0.044(8) 0.017(8) -0.016(7) -0.008(9)
C64 0.071(10) 0.077(12) 0.047(10) 0.010(9) 0.007(7) 0.016(8)
C65 0.174(19) 0.080(13) 0.038(11) 0.018(9) 0.017(11) 0.029(12)
C66 0.28(4) 0.10(2) 0.054(13) 0.011(13) 0.02(2) 0.06(2)
C67 0.21(3) 0.17(3) 0.11(2) 0.07(2) 0.10(2) 0.13(3)
C68 0.114(18) 0.098(16) 0.20(3) 0.045(18) 0.026(18) 0.010(13)
C69 0.076(11) 0.125(15) 0.053(9) 0.020(9) 0.022(8) 0.020(10)
C70 0.099(13) 0.075(11) 0.066(11) 0.035(9) 0.015(9) 0.071(10)
C71 0.19(3) 0.26(4) 0.17(3) 0.14(3) 0.08(2) 0.17(3)
C72 0.048(8) 0.030(7) 0.167(19) -0.026(10) -0.031(10) 0.019(6)
C73 0.087(17) 0.052(15) 0.58(7) -0.11(3) 0.01(3) 0.023(12)
C74 0.060(8) 0.063(9) 0.046(8) -0.010(7) 0.016(6) 0.014(7)
C75 0.15(2) 0.28(3) 0.121(18) -0.13(2) -0.051(15) 0.16(2)
C76 0.035(6) 0.077(11) 0.120(13) 0.060(11) 0.027(7) 0.026(8)
C77 0.073(13) 0.20(3) 0.26(3) 0.13(2) 0.056(15) 0.037(14)
C78 0.068(8) 0.081(12) 0.096(12) -0.043(10) -0.055(8) 0.064(9)
C79 0.132(18) 0.25(3) 0.23(3) -0.17(3) -0.103(19) 0.13(2)
O80 0.23(2) 0.152(15) 0.102(11) 0.016(11) -0.011(13) -0.008(15)
C81 0.086(17) 0.38(5) 0.15(2) 0.11(3) 0.004(16) 0.03(2)
C82 0.16(2) 0.28(4) 0.19(3) 0.18(3) -0.07(2) -0.08(2)
C83 0.26(4) 0.31(4) 0.15(2) 0.14(3) -0.08(2) -0.19(3)
C84 0.34(5) 0.22(3) 0.18(3) 0.12(3) -0.19(3) -0.17(3)
O85 0.24(2) 0.119(12) 0.118(12) -0.037(10) 0.017(14) 0.009(13)
C86 0.085(17) 0.39(5) 0.17(3) -0.16(3) 0.004(16) -0.03(2)
C87 0.17(3) 0.18(3) 0.15(2) -0.07(2) 0.00(2) -0.04(2)
C88 0.48(7) 0.38(6) 0.21(4) -0.25(4) 0.20(4) -0.34(6)
C89 0.20(3) 0.27(4) 0.15(2) -0.07(3) 0.10(2) -0.11(3)

loop_
_atom_type_symbol
_atom_type_description
_atom_type_scat_dispersion_real
_atom_type_scat_dispersion_imag
_atom_type_scat_source
C C 0.0033 0.0016 'International Tables Vol C Tables 4.2.6.8 and 6.1.1.4'
H H 0.0000 0.0000 'International Tables Vol C Tables 4.2.6.8 and 6.1.1.4'
N N 0.0061 0.0033 'International Tables Vol C Tables 4.2.6.8 and 6.1.1.4'
Cl Cl 0.1484 0.1585 'International Tables Vol C Tables 4.2.6.8 and 6.1.1.4'
Ir Ir -1.4442 7.9887 'International Tables Vol C Tables 4.2.6.8 and 6.1.1.4'
O O 0.0106 0.0060 'International Tables Vol C Tables 4.2.6.8 and 6.1.1.4'

loop_
_geom_angle_atom_site_label_1
_geom_angle_atom_site_label_2
_geom_angle_atom_site_label_3
_geom_angle
C1 Ir1 C7 83.8(4)
C1 Ir1 C26 115.4(6)
C7 Ir1 C26 103.2(5)
C1 Ir1 C24 152.0(6)
C7 Ir1 C24 95.9(5)
C26 Ir1 C24 37.3(6)
C1 Ir1 C28 100.4(5)
C7 Ir1 C28 138.9(6)
C26 Ir1 C28 38.1(6)
C24 Ir1 C28 62.0(6)
C1 Ir1 C20 118.5(6)
C7 Ir1 C20 156.4(5)
C26 Ir1 C20 61.8(5)
C24 Ir1 C20 60.9(5)
C28 Ir1 C20 36.0(6)
C1 Ir1 C22 154.7(7)
C7 Ir1 C22 121.4(6)
C26 Ir1 C22 61.6(6)
C24 Ir1 C22 36.2(6)
C28 Ir1 C22 61.0(6)
C20 Ir1 C22 36.5(6)
C1 Ir1 Cl1 89.4(3)
C7 Ir1 Cl1 87.7(3)
C26 Ir1 Cl1 153.6(5)
C24 Ir1 Cl1 118.6(5)
C28 Ir1 Cl1 132.8(5)
C20 Ir1 Cl1 99.3(4)
C22 Ir1 Cl1 92.1(5)
C1 N1 C3 111.7(10)
C1 N1 C4 122.1(11)
C3 N1 C4 126.2(11)
N1 C1 N2 103.4(10)
N1 C1 Ir1 124.1(9)
N2 C1 Ir1 132.4(9)
C1 N2 C2 109.9(11)
C1 N2 C12 125.9(10)
C2 N2 C12 124.2(11)
C3 C2 N2 109.1(12)
C2 C3 N1 105.8(12)
N1 C4 C5 111.2(11)
N1 C4 C6 106.2(10)
C5 C4 C6 117.6(11)
C7 C6 C11 120.6(11)
C7 C6 C4 118.1(10)
C11 C6 C4 121.2(11)
C6 C7 C8 115.8(10)
C6 C7 Ir1 124.5(8)
C8 C7 Ir1 119.7(8)
C7 C8 C9 123.8(13)
C10 C9 C8 117.7(12)
C9 C10 C11 120.6(12)
C10 C11 C6 121.4(12)
N2 C12 C14 111.8(12)
N2 C12 C13 110.0(11)
C14 C12 C13 114.5(11)
C19 C14 C15 122.0(17)
C19 C14 C12 122.6(16)
C15 C14 C12 115.4(17)
C14 C15 C16 117(2)
C17 C16 C15 121(3)
C16 C17 C18 121(2)
C19 C18 C17 116(3)
C14 C19 C18 122(2)
C28 C20 C22 108.5(13)
C28 C20 C21 127(2)
C22 C20 C21 125(2)
C28 C20 Ir1 70.1(8)
C22 C20 Ir1 71.9(8)
C21 C20 Ir1 126.2(10)
C24 C22 C20 107.7(14)
C24 C22 C23 132(2)
C20 C22 C23 120(2)
C24 C22 Ir1 69.8(9)
C20 C22 Ir1 71.6(8)
C23 C22 Ir1 126.5(13)
C22 C24 C26 109.0(14)
C22 C24 C25 123(2)
C26 C24 C25 128(2)
C22 C24 Ir1 74.0(9)
C26 C24 Ir1 70.1(8)
C25 C24 Ir1 130.0(12)
C24 C26 C28 106.8(14)
C24 C26 C27 128.9(19)
C28 C26 C27 123(2)
C24 C26 Ir1 72.6(9)
C28 C26 Ir1 72.3(7)
C27 C26 Ir1 130.3(11)
C20 C28 C26 108.0(14)
C20 C28 C29 127(2)
C26 C28 C29 125(2)
C20 C28 Ir1 73.9(7)
C26 C28 Ir1 69.6(7)
C29 C28 Ir1 126.2(12)
C51 Ir51 C57 83.4(4)
C51 Ir51 C78 114.3(6)
C57 Ir51 C78 102.9(5)
C51 Ir51 C70 150.9(7)
C57 Ir51 C70 96.5(5)
C78 Ir51 C70 37.2(6)
C51 Ir51 C76 99.9(5)
C57 Ir51 C76 139.9(6)
C78 Ir51 C76 39.3(6)
C70 Ir51 C76 62.0(6)
C51 Ir51 C72 153.4(7)
C57 Ir51 C72 123.2(7)
C78 Ir51 C72 61.7(5)
C70 Ir51 C72 36.7(6)
C76 Ir51 C72 59.4(6)
C51 Ir51 C74 117.6(5)
C57 Ir51 C74 157.8(5)
C78 Ir51 C74 63.3(5)
C70 Ir51 C74 61.8(5)
C76 Ir51 C74 35.6(6)
C72 Ir51 C74 35.8(6)
C51 Ir51 Cl51 89.6(3)
C57 Ir51 Cl51 87.3(3)
C78 Ir51 Cl51 154.7(5)
C70 Ir51 Cl51 119.5(6)
C76 Ir51 Cl51 132.3(6)
C72 Ir51 Cl51 93.3(4)
C74 Ir51 Cl51 99.2(4)
C51 N51 C53 111.5(10)
C51 N51 C54 119.8(10)
C53 N51 C54 128.6(11)
N51 C51 N52 103.5(9)
N51 C51 Ir51 125.4(8)
N52 C51 Ir51 131.1(8)
C51 N52 C52 109.2(10)
C51 N52 C62 125.8(10)
C52 N52 C62 124.9(10)
C53 C52 N52 108.0(11)
C52 C53 N51 107.8(11)
N51 C54 C56 109.2(10)
N51 C54 C55 110.6(11)
C56 C54 C55 116.0(12)
C57 C56 C61 119.2(11)
C57 C56 C54 117.7(11)
C61 C56 C54 123.0(11)
C56 C57 C58 116.5(10)
C56 C57 Ir51 123.3(8)
C58 C57 Ir51 120.1(8)
C59 C58 C57 121.7(12)
C58 C59 C60 121.3(12)
C61 C60 C59 117.2(12)
C60 C61 C56 123.9(12)
N52 C62 C64 111.0(12)
N52 C62 C63 107.3(11)
C64 C62 C63 114.5(12)
C69 C64 C65 117.2(17)
C69 C64 C62 125.3(15)
C65 C64 C62 117.5(16)
C66 C65 C64 124(2)
C67 C66 C65 119(3)
C66 C67 C68 122(3)
C69 C68 C67 113(2)
C64 C69 C68 125(2)
C78 C70 C72 107.2(14)
C78 C70 C71 128(2)
C72 C70 C71 125(2)
C78 C70 Ir51 68.6(6)
C72 C70 Ir51 72.6(7)
C71 C70 Ir51 126.8(11)
C74 C72 C70 111.0(14)
C74 C72 C73 113(2)
C70 C72 C73 136(3)
C74 C72 Ir51 72.8(8)
C70 C72 Ir51 70.7(7)
C73 C72 Ir51 121.4(11)
C76 C74 C72 106.8(13)
C76 C74 C75 125.8(18)
C72 C74 C75 127.1(19)
C76 C74 Ir51 70.7(8)
C72 C74 Ir51 71.4(7)
C75 C74 Ir51 127.8(10)
C74 C76 C78 108.9(13)
C74 C76 C77 126.2(19)
C78 C76 C77 125(2)
C74 C76 Ir51 73.8(7)
C78 C76 Ir51 67.6(7)
C77 C76 Ir51 128.4(12)
C70 C78 C76 105.9(13)
C70 C78 C79 127(2)
C76 C78 C79 124(2)
C70 C78 Ir51 74.2(8)
C76 C78 Ir51 73.1(6)
C79 C78 Ir51 133.7(11)
C81 O80 C84 105(2)
O80 C81 C82 105(2)
C83 C82 C81 107(3)
C82 C83 C84 109(2)
O80 C84 C83 107(2)
C86 O85 C89 104(2)
O85 C86 C87 103(2)
C88 C87 C86 102(3)
C87 C88 C89 111(2)
C88 C89 O85 108(2)

loop_
_geom_bond_atom_site_label_1
_geom_bond_atom_site_label_2
_geom_bond_distance
Ir1 C1 1.990(11)
Ir1 C7 2.043(10)
Ir1 C26 2.145(12)
Ir1 C24 2.178(15)
Ir1 C28 2.180(12)
Ir1 C20 2.227(12)
Ir1 C22 2.231(13)
Ir1 Cl1 2.412(3)
N1 C1 1.362(16)
N1 C3 1.383(16)
N1 C4 1.467(17)
C1 N2 1.363(14)
N2 C2 1.380(15)
N2 C12 1.432(15)
C2 C3 1.311(17)
C4 C5 1.515(19)
C4 C6 1.533(17)
C6 C7 1.384(15)
C6 C11 1.419(16)
C7 C8 1.399(15)
C8 C9 1.422(16)
C9 C10 1.360(19)
C10 C11 1.361(18)
C12 C14 1.543(19)
C12 C13 1.580(19)
C14 C19 1.32(2)
C14 C15 1.40(3)
C15 C16 1.45(3)
C16 C17 1.32(4)
C17 C18 1.44(4)
C18 C19 1.42(3)
C20 C28 1.36(2)
C20 C22 1.40(2)
C20 C21 1.53(2)
C22 C24 1.37(2)
C22 C23 1.50(3)
C24 C26 1.38(2)
C24 C25 1.51(2)
C26 C28 1.41(2)
C26 C27 1.48(2)
C28 C29 1.53(2)
Ir51 C51 1.994(10)
Ir51 C57 2.064(10)
Ir51 C78 2.122(11)
Ir51 C70 2.192(11)
Ir51 C76 2.196(11)
Ir51 C72 2.216(12)
Ir51 C74 2.234(12)
Ir51 Cl51 2.412(3)
N51 C51 1.360(15)
N51 C53 1.379(17)
N51 C54 1.463(18)
C51 N52 1.383(13)
N52 C52 1.406(15)
N52 C62 1.467(16)
C52 C53 1.296(18)
C54 C56 1.515(18)
C54 C55 1.538(19)
C56 C57 1.400(15)
C56 C61 1.423(17)
C57 C58 1.411(14)
C58 C59 1.385(16)
C59 C60 1.397(19)
C60 C61 1.334(19)
C62 C64 1.52(2)
C62 C63 1.553(19)
C64 C69 1.31(2)
C64 C65 1.37(2)
C65 C66 1.32(3)
C66 C67 1.31(4)
C67 C68 1.46(4)
C68 C69 1.39(3)
C70 C78 1.38(2)
C70 C72 1.39(2)
C70 C71 1.54(2)
C72 C74 1.37(2)
C72 C73 1.59(3)
C74 C76 1.35(2)
C74 C75 1.51(2)
C76 C78 1.45(2)
C76 C77 1.51(2)
C78 C79 1.49(2)
O80 C81 1.40(3)
O80 C84 1.42(3)
C81 C82 1.48(3)
C82 C83 1.31(3)
C83 C84 1.45(3)
O85 C86 1.35(3)
O85 C89 1.41(3)
C86 C87 1.53(3)
C87 C88 1.33(3)
C88 C89 1.35(3)

loop_
_geom_torsion_atom_site_label_1
_geom_torsion_atom_site_label_2
_geom_torsion_atom_site_label_3
_geom_torsion_atom_site_label_4
_geom_torsion
C3 N1 C1 N2 1.7(13)
C4 N1 C1 N2 -179.3(10)
C3 N1 C1 Ir1 -175.9(8)
C4 N1 C1 Ir1 3.1(15)
C7 Ir1 C1 N1 38.1(9)
C26 Ir1 C1 N1 -63.6(10)
C24 Ir1 C1 N1 -52.9(15)
C28 Ir1 C1 N1 -100.6(10)
C20 Ir1 C1 N1 -133.8(9)
C22 Ir1 C1 N1 -140.4(13)
Cl1 Ir1 C1 N1 125.8(9)
C7 Ir1 C1 N2 -138.8(10)
C26 Ir1 C1 N2 119.5(10)
C24 Ir1 C1 N2 130.2(12)
C28 Ir1 C1 N2 82.5(11)
C20 Ir1 C1 N2 49.3(12)
C22 Ir1 C1 N2 42.7(18)
Cl1 Ir1 C1 N2 -51.0(10)
N1 C1 N2 C2 -2.5(13)
Ir1 C1 N2 C2 174.9(9)
N1 C1 N2 C12 178.1(12)
Ir1 C1 N2 C12 -4.6(17)
C1 N2 C2 C3 2.5(16)
C12 N2 C2 C3 -178.1(12)
N2 C2 C3 N1 -1.3(16)
C1 N1 C3 C2 -0.3(15)
C4 N1 C3 C2 -179.2(12)
C1 N1 C4 C5 174.2(10)
C3 N1 C4 C5 -7.0(17)
C1 N1 C4 C6 -56.8(15)
C3 N1 C4 C6 122.1(12)
N1 C4 C6 C7 54.4(13)
C5 C4 C6 C7 179.6(11)
N1 C4 C6 C11 -126.4(12)
C5 C4 C6 C11 -1.2(17)
C11 C6 C7 C8 -0.4(16)
C4 C6 C7 C8 178.7(10)
C11 C6 C7 Ir1 179.1(9)
C4 C6 C7 Ir1 -1.7(14)
C1 Ir1 C7 C6 -38.1(9)
C26 Ir1 C7 C6 76.7(10)
C24 Ir1 C7 C6 113.8(10)
C28 Ir1 C7 C6 60.7(13)
C20 Ir1 C7 C6 124.0(14)
C22 Ir1 C7 C6 141.2(9)
Cl1 Ir1 C7 C6 -127.7(9)
C1 Ir1 C7 C8 141.4(9)
C26 Ir1 C7 C8 -103.8(10)
C24 Ir1 C7 C8 -66.7(10)
C28 Ir1 C7 C8 -119.8(11)
C20 Ir1 C7 C8 -56.5(17)
C22 Ir1 C7 C8 -39.3(11)
Cl1 Ir1 C7 C8 51.8(9)
C6 C7 C8 C9 -0.7(17)
Ir1 C7 C8 C9 179.8(9)
C7 C8 C9 C10 1.6(19)
C8 C9 C10 C11 -1(2)
C9 C10 C11 C6 0(2)
C7 C6 C11 C10 0.6(19)
C4 C6 C11 C10 -178.5(12)
C1 N2 C12 C14 -108.0(13)
C2 N2 C12 C14 72.7(16)
C1 N2 C12 C13 123.6(12)
C2 N2 C12 C13 -55.8(16)
N2 C12 C14 C19 -1(2)
C13 C12 C14 C19 125.1(16)
N2 C12 C14 C15 176.7(13)
C13 C12 C14 C15 -57.4(18)
C19 C14 C15 C16 -5(3)
C12 C14 C15 C16 177.5(17)
C14 C15 C16 C17 5(4)
C15 C16 C17 C18 -2(4)
C16 C17 C18 C19 -2(4)
C15 C14 C19 C18 1(3)
C12 C14 C19 C18 178.3(15)
C17 C18 C19 C14 3(3)
C1 Ir1 C20 C28 66.5(10)
C7 Ir1 C20 C28 -93.1(18)
C26 Ir1 C20 C28 -38.7(10)
C24 Ir1 C20 C28 -81.5(10)
C22 Ir1 C20 C28 -118.2(13)
Cl1 Ir1 C20 C28 160.9(9)
C1 Ir1 C20 C22 -175.3(10)
C7 Ir1 C20 C22 25.1(19)
C26 Ir1 C20 C22 79.5(11)
C24 Ir1 C20 C22 36.7(10)
C28 Ir1 C20 C22 118.2(13)
Cl1 Ir1 C20 C22 -80.9(10)
C1 Ir1 C20 C21 -55(2)
C7 Ir1 C20 C21 145.6(19)
C26 Ir1 C20 C21 -160(2)
C24 Ir1 C20 C21 157(2)
C28 Ir1 C20 C21 -121(3)
C22 Ir1 C20 C21 120(3)
Cl1 Ir1 C20 C21 40(2)
C28 C20 C22 C24 0.2(17)
C21 C20 C22 C24 177.3(13)
Ir1 C20 C22 C24 -60.7(10)
C28 C20 C22 C23 -176.9(15)
C21 C20 C22 C23 0(2)
Ir1 C20 C22 C23 122.1(16)
C28 C20 C22 Ir1 60.9(10)
C21 C20 C22 Ir1 -122.0(14)
C1 Ir1 C22 C24 127.4(15)
C7 Ir1 C22 C24 -50.8(11)
C26 Ir1 C22 C24 37.6(9)
C28 Ir1 C22 C24 81.4(10)
C20 Ir1 C22 C24 117.7(14)
Cl1 Ir1 C22 C24 -139.4(10)
C1 Ir1 C22 C20 9.7(19)
C7 Ir1 C22 C20 -168.5(9)
C26 Ir1 C22 C20 -80.1(10)
C24 Ir1 C22 C20 -117.7(14)
C28 Ir1 C22 C20 -36.3(8)
Cl1 Ir1 C22 C20 102.9(9)
C1 Ir1 C22 C23 -105(3)
C7 Ir1 C22 C23 77(3)
C26 Ir1 C22 C23 165(3)
C24 Ir1 C22 C23 128(3)
C28 Ir1 C22 C23 -151(3)
C20 Ir1 C22 C23 -114(3)
Cl1 Ir1 C22 C23 -12(3)
C20 C22 C24 C26 0.2(17)
C23 C22 C24 C26 176.8(17)
Ir1 C22 C24 C26 -61.7(11)
C20 C22 C24 C25 -170.5(14)
C23 C22 C24 C25 6(3)
Ir1 C22 C24 C25 127.6(16)
C20 C22 C24 Ir1 61.9(10)
C23 C22 C24 Ir1 -121(2)
C1 Ir1 C24 C22 -133.7(13)
C7 Ir1 C24 C22 138.3(10)
C26 Ir1 C24 C22 -117.7(14)
C28 Ir1 C24 C22 -78.2(11)
C20 Ir1 C24 C22 -37.0(9)
Cl1 Ir1 C24 C22 47.7(11)
C1 Ir1 C24 C26 -16.0(16)
C7 Ir1 C24 C26 -104.0(9)
C28 Ir1 C24 C26 39.5(9)
C20 Ir1 C24 C26 80.6(10)
C22 Ir1 C24 C26 117.7(14)
Cl1 Ir1 C24 C26 165.4(8)
C1 Ir1 C24 C25 107(3)
C7 Ir1 C24 C25 19(3)
C26 Ir1 C24 C25 123(3)
C28 Ir1 C24 C25 162(3)
C20 Ir1 C24 C25 -156(3)
C22 Ir1 C24 C25 -119(3)
Cl1 Ir1 C24 C25 -72(3)
C22 C24 C26 C28 -0.5(17)
C25 C24 C26 C28 169.6(16)
Ir1 C24 C26 C28 -64.7(9)
C22 C24 C26 C27 -167.5(15)
C25 C24 C26 C27 3(3)
Ir1 C24 C26 C27 128.3(16)
C22 C24 C26 Ir1 64.2(11)
C25 C24 C26 Ir1 -125.7(17)
C1 Ir1 C26 C24 171.8(9)
C7 Ir1 C26 C24 82.4(10)
C28 Ir1 C26 C24 -114.7(14)
C20 Ir1 C26 C24 -78.1(10)
C22 Ir1 C26 C24 -36.5(9)
Cl1 Ir1 C26 C24 -29.8(17)
C1 Ir1 C26 C28 -73.6(11)
C7 Ir1 C26 C28 -163.0(10)
C24 Ir1 C26 C28 114.7(14)
C20 Ir1 C26 C28 36.5(10)
C22 Ir1 C26 C28 78.2(12)
Cl1 Ir1 C26 C28 84.8(16)
C1 Ir1 C26 C27 45(2)
C7 Ir1 C26 C27 -44(2)
C24 Ir1 C26 C27 -127(3)
C28 Ir1 C26 C27 119(3)
C20 Ir1 C26 C27 155(2)
C22 Ir1 C26 C27 -163(2)
Cl1 Ir1 C26 C27 -156.5(18)
C22 C20 C28 C26 -0.5(15)
C21 C20 C28 C26 -177.5(13)
Ir1 C20 C28 C26 61.6(9)
C22 C20 C28 C29 174.5(14)
C21 C20 C28 C29 -3(2)
Ir1 C20 C28 C29 -123.4(15)
C22 C20 C28 Ir1 -62.1(10)
C21 C20 C28 Ir1 120.9(14)
C24 C26 C28 C20 0.6(15)
C27 C26 C28 C20 168.5(14)
Ir1 C26 C28 C20 -64.4(9)
C24 C26 C28 C29 -174.5(14)
C27 C26 C28 C29 -7(2)
Ir1 C26 C28 C29 120.5(15)
C24 C26 C28 Ir1 65.0(10)
C27 C26 C28 Ir1 -127.1(15)
C1 Ir1 C28 C20 -125.0(10)
C7 Ir1 C28 C20 142.5(10)
C26 Ir1 C28 C20 116.8(15)
C24 Ir1 C28 C20 78.2(11)
C22 Ir1 C28 C20 36.8(10)
Cl1 Ir1 C28 C20 -26.0(13)
C1 Ir1 C28 C26 118.3(10)
C7 Ir1 C28 C26 25.7(15)
C24 Ir1 C28 C26 -38.6(10)
C20 Ir1 C28 C26 -116.8(15)
C22 Ir1 C28 C26 -79.9(11)
Cl1 Ir1 C28 C26 -142.8(9)
C1 Ir1 C28 C29 -1(2)
C7 Ir1 C28 C29 -94(2)
C26 Ir1 C28 C29 -119(3)
C24 Ir1 C28 C29 -158(2)
C20 Ir1 C28 C29 124(2)
C22 Ir1 C28 C29 161(2)
Cl1 Ir1 C28 C29 98(2)
C53 N51 C51 N52 1.4(13)
C54 N51 C51 N52 178.4(10)
C53 N51 C51 Ir51 -175.7(9)
C54 N51 C51 Ir51 1.3(15)
C57 Ir51 C51 N51 39.5(10)
C78 Ir51 C51 N51 -61.7(11)
C70 Ir51 C51 N51 -52.0(16)
C76 Ir51 C51 N51 -100.1(11)
C72 Ir51 C51 N51 -136.6(11)
C74 Ir51 C51 N51 -133.0(10)
Cl51 Ir51 C51 N51 126.8(10)
C57 Ir51 C51 N52 -136.8(11)
C78 Ir51 C51 N52 122.0(11)
C70 Ir51 C51 N52 131.7(12)
C76 Ir51 C51 N52 83.5(12)
C72 Ir51 C51 N52 47.1(17)
C74 Ir51 C51 N52 50.7(12)
Cl51 Ir51 C51 N52 -49.5(10)
N51 C51 N52 C52 -1.7(13)
Ir51 C51 N52 C52 175.2(10)
N51 C51 N52 C62 175.1(11)
Ir51 C51 N52 C62 -8.0(17)
C51 N52 C52 C53 1.4(16)
C62 N52 C52 C53 -175.4(12)
N52 C52 C53 N51 -0.5(16)
C51 N51 C53 C52 -0.6(16)
C54 N51 C53 C52 -177.3(13)
C51 N51 C54 C56 -56.3(14)
C53 N51 C54 C56 120.1(13)
C51 N51 C54 C55 175.0(10)
C53 N51 C54 C55 -8.7(18)
N51 C54 C56 C57 53.1(13)
C55 C54 C56 C57 178.8(11)
N51 C54 C56 C61 -124.0(12)
C55 C54 C56 C61 1.7(18)
C61 C56 C57 C58 -4.4(16)
C54 C56 C57 C58 178.3(10)
C61 C56 C57 Ir51 179.0(8)
C54 C56 C57 Ir51 1.8(14)
C51 Ir51 C57 C56 -40.0(9)
C78 Ir51 C57 C56 73.6(10)
C70 Ir51 C57 C56 110.7(11)
C76 Ir51 C57 C56 57.6(12)
C72 Ir51 C57 C56 137.9(9)
C74 Ir51 C57 C56 122.1(13)
Cl51 Ir51 C57 C56 -129.8(9)
C51 Ir51 C57 C58 143.6(9)
C78 Ir51 C57 C58 -102.9(10)
C70 Ir51 C57 C58 -65.7(10)
C76 Ir51 C57 C58 -118.9(10)
C72 Ir51 C57 C58 -38.5(10)
C74 Ir51 C57 C58 -54.4(17)
Cl51 Ir51 C57 C58 53.7(8)
C56 C57 C58 C59 4.6(16)
Ir51 C57 C58 C59 -178.7(9)
C57 C58 C59 C60 -4(2)
C58 C59 C60 C61 2(2)
C59 C60 C61 C56 -2(2)
C57 C56 C61 C60 3.6(19)
C54 C56 C61 C60 -179.4(12)
C51 N52 C62 C64 -107.7(14)
C52 N52 C62 C64 68.6(17)
C51 N52 C62 C63 126.6(12)
C52 N52 C62 C63 -57.2(16)
N52 C62 C64 C69 3(2)
C63 C62 C64 C69 125.0(17)
N52 C62 C64 C65 -179.6(13)
C63 C62 C64 C65 -57.9(19)
C69 C64 C65 C66 2(3)
C62 C64 C65 C66 -175(2)
C64 C65 C66 C67 -3(4)
C65 C66 C67 C68 3(5)
C66 C67 C68 C69 -2(4)
C65 C64 C69 C68 -1(3)
C62 C64 C69 C68 175.7(16)
C67 C68 C69 C64 1(3)
C51 Ir51 C70 C78 -14.7(17)
C57 Ir51 C70 C78 -102.8(10)
C76 Ir51 C70 C78 41.5(10)
C72 Ir51 C70 C78 117.1(14)
C74 Ir51 C70 C78 82.1(10)
Cl51 Ir51 C70 C78 166.7(8)
C51 Ir51 C70 C72 -131.8(15)
C57 Ir51 C70 C72 140.2(11)
C78 Ir51 C70 C72 -117.1(14)
C76 Ir51 C70 C72 -75.5(11)
C74 Ir51 C70 C72 -35.0(10)
Cl51 Ir51 C70 C72 49.6(12)
C51 Ir51 C70 C71 107(3)
C57 Ir51 C70 C71 19(3)
C78 Ir51 C70 C71 122(3)
C76 Ir51 C70 C71 163(3)
C72 Ir51 C70 C71 -121(3)
C74 Ir51 C70 C71 -156(3)
Cl51 Ir51 C70 C71 -72(3)
C78 C70 C72 C74 1.7(16)
C71 C70 C72 C74 -174.9(14)
Ir51 C70 C72 C74 61.9(10)
C78 C70 C72 C73 -175.9(16)
C71 C70 C72 C73 8(3)
Ir51 C70 C72 C73 -115.6(18)
C78 C70 C72 Ir51 -60.2(9)
C71 C70 C72 Ir51 123.2(15)
C51 Ir51 C72 C74 5.5(16)
C57 Ir51 C72 C74 -169.8(8)
C78 Ir51 C72 C74 -82.7(10)
C70 Ir51 C72 C74 -120.4(14)
C76 Ir51 C72 C74 -37.3(8)
Cl51 Ir51 C72 C74 101.2(9)
C51 Ir51 C72 C70 125.9(15)
C57 Ir51 C72 C70 -49.5(12)
C78 Ir51 C72 C70 37.7(10)
C76 Ir51 C72 C70 83.1(11)
C74 Ir51 C72 C70 120.4(14)
Cl51 Ir51 C72 C70 -138.4(11)
C51 Ir51 C72 C73 -101(3)
C57 Ir51 C72 C73 83(3)
C78 Ir51 C72 C73 171(3)
C70 Ir51 C72 C73 133(3)
C76 Ir51 C72 C73 -144(3)
C74 Ir51 C72 C73 -107(3)
Cl51 Ir51 C72 C73 -6(3)
C70 C72 C74 C76 1.5(16)
C73 C72 C74 C76 179.7(13)
Ir51 C72 C74 C76 62.2(9)
C70 C72 C74 C75 175.5(13)
C73 C72 C74 C75 -6(2)
Ir51 C72 C74 C75 -123.8(15)
C70 C72 C74 Ir51 -60.7(10)
C73 C72 C74 Ir51 117.5(12)
C51 Ir51 C74 C76 66.6(10)
C57 Ir51 C74 C76 -93.2(16)
C78 Ir51 C74 C76 -38.3(9)
C70 Ir51 C74 C76 -80.4(10)
C72 Ir51 C74 C76 -116.2(12)
Cl51 Ir51 C74 C76 161.0(8)
C51 Ir51 C74 C72 -177.2(8)
C57 Ir51 C74 C72 23.0(18)
C78 Ir51 C74 C72 77.9(10)
C70 Ir51 C74 C72 35.8(9)
C76 Ir51 C74 C72 116.2(12)
Cl51 Ir51 C74 C72 -82.8(9)
C51 Ir51 C74 C75 -54(2)
C57 Ir51 C74 C75 146.0(19)
C78 Ir51 C74 C75 -159(2)
C70 Ir51 C74 C75 159(2)
C76 Ir51 C74 C75 -121(2)
C72 Ir51 C74 C75 123(2)
Cl51 Ir51 C74 C75 40(2)
C72 C74 C76 C78 -4.0(15)
C75 C74 C76 C78 -178.1(13)
Ir51 C74 C76 C78 58.7(9)
C72 C74 C76 C77 171.3(15)
C75 C74 C76 C77 -3(2)
Ir51 C74 C76 C77 -126.1(15)
C72 C74 C76 Ir51 -62.6(9)
C75 C74 C76 Ir51 123.2(14)
C51 Ir51 C76 C74 -124.4(9)
C57 Ir51 C76 C74 144.1(9)
C78 Ir51 C76 C74 119.1(13)
C70 Ir51 C76 C74 79.9(10)
C72 Ir51 C76 C74 37.6(9)
Cl51 Ir51 C76 C74 -25.8(11)
C51 Ir51 C76 C78 116.6(10)
C57 Ir51 C76 C78 25.1(14)
C70 Ir51 C76 C78 -39.2(9)
C72 Ir51 C76 C78 -81.5(11)
C74 Ir51 C76 C78 -119.1(14)
Cl51 Ir51 C76 C78 -144.9(9)
C51 Ir51 C76 C77 -1(2)
C57 Ir51 C76 C77 -92(2)
C78 Ir51 C76 C77 -117(3)
C70 Ir51 C76 C77 -156(2)
C72 Ir51 C76 C77 161(2)
C74 Ir51 C76 C77 124(2)
Cl51 Ir51 C76 C77 98(2)
C72 C70 C78 C76 -4.0(14)
C71 C70 C78 C76 172.5(14)
Ir51 C70 C78 C76 -66.8(7)
C72 C70 C78 C79 -164.1(14)
C71 C70 C78 C79 12(2)
Ir51 C70 C78 C79 133.1(15)
C72 C70 C78 Ir51 62.8(9)
C71 C70 C78 Ir51 -120.7(15)
C74 C76 C78 C70 5.0(14)
C77 C76 C78 C70 -170.3(15)
Ir51 C76 C78 C70 67.5(9)
C74 C76 C78 C79 165.7(14)
C77 C76 C78 C79 -10(2)
Ir51 C76 C78 C79 -131.8(15)
C74 C76 C78 Ir51 -62.5(9)
C77 C76 C78 Ir51 122.1(16)
C51 Ir51 C78 C70 172.2(9)
C57 Ir51 C78 C70 83.7(10)
C76 Ir51 C78 C70 -112.5(13)
C72 Ir51 C78 C70 -37.2(10)
C74 Ir51 C78 C70 -77.8(10)
Cl51 Ir51 C78 C70 -28.0(19)
C51 Ir51 C78 C76 -75.3(11)
C57 Ir51 C78 C76 -163.8(10)
C70 Ir51 C78 C76 112.5(13)
C72 Ir51 C78 C76 75.3(11)
C74 Ir51 C78 C76 34.7(9)
Cl51 Ir51 C78 C76 84.5(18)
C51 Ir51 C78 C79 46(3)
C57 Ir51 C78 C79 -42(3)
C70 Ir51 C78 C79 -126(3)
C76 Ir51 C78 C79 122(3)
C72 Ir51 C78 C79 -163(3)
C74 Ir51 C78 C79 156(3)
Cl51 Ir51 C78 C79 -154(2)
C84 O80 C81 C82 -24(4)
O80 C81 C82 C83 25(5)
C81 C82 C83 C84 -15(5)
C81 O80 C84 C83 16(4)
C82 C83 C84 O80 0(5)
C89 O85 C86 C87 -35(4)
O85 C86 C87 C88 34(4)
C86 C87 C88 C89 -19(6)
C87 C88 C89 O85 -2(6)
C86 O85 C89 C88 25(5)
